data_9000552
loop_
_publ_author_name
'Kampf, A. R.'

_publ_section_title
;
 Minyulite: its atomic arrangement
;
_journal_name_full 'American Mineralogist'
_journal_page_first 256
_journal_page_last 262
_journal_volume 62
_journal_year 1977
_chemical_formula_sum 'Al2 F H8 K O12 P2'
_chemical_name_mineral Minyulite
_space_group_IT_number 32
_symmetry_space_group_name_Hall 'P 2 -2ab'
_symmetry_space_group_name_H-M 'P b a 2'
_cell_angle_alpha 90
_cell_angle_beta 90
_cell_angle_gamma 90
_cell_formula_units_Z 2
_cell_length_a 9.337
_cell_length_b 9.740
_cell_length_c 5.522
_cell_volume 502.184
_database_code_amcsd 0000563
_exptl_crystal_density_diffrn 2.474
_cod_original_formula_sum 'K Al2 P2 O12 F H8'
_cod_database_code 9000552

loop_
_space_group_symop_operation_xyz
x,y,z
1/2+x,1/2-y,z
1/2-x,1/2+y,z
-x,-y,z

loop_
_atom_site_aniso_label
_atom_site_aniso_U_11
_atom_site_aniso_U_22
_atom_site_aniso_U_33
_atom_site_aniso_U_12
_atom_site_aniso_U_13
_atom_site_aniso_U_23
K 0.01369 0.02355 0.02657 -0.00323 0.00000 0.00000
Al 0.00707 0.00769 0.00850 0.00046 -0.00078 -0.00027
P 0.00707 0.00769 0.00726 0.01060 0.00157 0.00163
O1 0.00707 0.01394 0.01081 -0.00046 0.00026 -0.00163
O2 0.00883 0.00865 0.01838 0.00046 -0.00235 0.00191
O3 0.01016 0.01105 0.01375 0.00323 0.00000 -0.00354
O4 0.01237 0.01778 0.01081 0.00138 -0.00104 0.00245
OW1 0.01546 0.01394 0.01097 0.00276 0.00000 -0.00272
OW2 0.01325 0.01394 0.01220 0.00138 0.00078 0.00136
F 0.01060 0.01153 0.00927 -0.00415 0.00000 0.00000

loop_
_atom_site_label
_atom_site_fract_x
_atom_site_fract_y
_atom_site_fract_z
_atom_site_type_symbol
_atom_site_attached_hydrogens
K 0.00000 0.00000 0.00000 K 0
Al 0.35910 0.11050 0.95450 Al 0
P 0.14700 0.32430 0.20400 P 0
O1 0.48320 0.17890 0.17980 O 0
O2 0.20750 0.46580 0.13820 O 0
O3 0.20750 0.21680 0.03100 O 0
O4 0.18500 0.29180 0.46750 O 0
OW1 0.23830 0.04290 0.67930 O 0
OW2 0.42850 0.25110 0.72020 O 0
F 0.00000 0.50000 0.82170 F 0
H1 0.22600 0.11000 0.59600 H 0
H2 0.23400 0.48600 0.59700 H 0
H3 0.35200 0.26300 0.60600 H 0
H4 0.00200 0.28100 0.60800 H 0

loop_
_cod_changelog_entry_id
_cod_changelog_entry_author
_cod_changelog_entry_date
_cod_changelog_entry_text
1
;cod-tools version 3.8.0
Id: cif_guess_AMCSD_atom_types 9574 2023-05-10 09:00:05Z saulius
;
2023-05-10T18:46:25+03:00
;Derived atom types and hydrogen counts
from atom names that follow the AMCSD naming convention
(Wat == water, O-H == hydroxyl).
;

loop_
_cod_related_entry_id
_cod_related_entry_database
_cod_related_entry_code
1 AMCSD 0000563
